data_7223433
loop_
_publ_author_name
'Rajiv Gandhi, Muniyappan'
'Yamada, Manabu'
'Kondo, Yoshihiko'
'Shibayama, Atsushi'
'Hamada, Fumio'

_publ_section_title
;
 Rapid and selective extraction of Pd(II) ions using the SCS type pincer
 ligand 1,3-bis(dimethylthiocarbamoyloxy)benzene, and its Pd(II)
 extraction mechanism
;
_journal_name_full 'RSC Adv.'
_journal_paper_doi 10.1039/C5RA23146A
_journal_year 2015
_chemical_formula_moiety 'C13 H16 Cl4 N2 O2 Pd S2'
_chemical_formula_sum 'C13 H16 Cl4 N2 O2 Pd S2'
_chemical_formula_weight 544.61
_chemical_name_systematic 1,3-bis(dimethylthiocarbamoyloxy)benzene
_space_group_IT_number 14
_symmetry_cell_setting monoclinic
_symmetry_Int_Tables_number 14
_symmetry_space_group_name_Hall '-P 2ybc'
_symmetry_space_group_name_H-M 'P 1 21/c 1'
_atom_sites_solution_hydrogens geom
_atom_sites_solution_primary direct
_atom_sites_solution_secondary difmap
_audit_update_record
;
2015-12-02 deposited with the CCDC.
2015-12-08 downloaded from the CCDC.
;
_cell_angle_alpha 90.0000
_cell_angle_beta 115.004(2)
_cell_angle_gamma 90.0000
_cell_formula_units_Z 4
_cell_length_a 10.1528(6)
_cell_length_b 27.9401(16)
_cell_length_c 7.5008(6)
_cell_measurement_reflns_used 12958
_cell_measurement_temperature 100
_cell_measurement_theta_max 27.86
_cell_measurement_theta_min 3.09
_cell_volume 1928.3(2)
_computing_cell_refinement 'RAPID AUTO'
_computing_data_collection 'RAPID AUTO (Rigaku, ????)'
_computing_data_reduction 'RAPID AUTO'
_computing_molecular_graphics 'CrystalStructure 4.0'
_computing_publication_material 'CrystalStructure 4.0 (Rigaku, 2010)'
_computing_structure_refinement 'SHELXL97 (Sheldrick, 2008)'
_computing_structure_solution 'SHELXS97 (Sheldrick, 2008)'
_diffrn_ambient_temperature 100
_diffrn_detector_area_resol_mean 10.000
_diffrn_measured_fraction_theta_full 0.998
_diffrn_measured_fraction_theta_max 0.998
_diffrn_measurement_device_type 'Rigaku R-AXIS RAPID'
_diffrn_measurement_method \w
_diffrn_radiation_type 'Mo K\a'
_diffrn_radiation_wavelength 0.71075
_diffrn_reflns_av_R_equivalents 0.1275
_diffrn_reflns_limit_h_max 12
_diffrn_reflns_limit_h_min -13
_diffrn_reflns_limit_k_max 35
_diffrn_reflns_limit_k_min -36
_diffrn_reflns_limit_l_max 9
_diffrn_reflns_limit_l_min -9
_diffrn_reflns_number 17464
_diffrn_reflns_theta_full 27.49
_diffrn_reflns_theta_max 27.49
_diffrn_standards_number 0
_exptl_absorpt_coefficient_mu 1.742
_exptl_absorpt_correction_T_max 0.770
_exptl_absorpt_correction_T_min 0.740
_exptl_absorpt_correction_type multi-scan
_exptl_absorpt_process_details 'ABSCOR (Rigaku, 1995)'
_exptl_crystal_colour yellow
_exptl_crystal_density_diffrn 1.876
_exptl_crystal_density_method 'not measured'
_exptl_crystal_description prism
_exptl_crystal_F_000 1080.00
_exptl_crystal_size_max 0.300
_exptl_crystal_size_mid 0.200
_exptl_crystal_size_min 0.150
_refine_diff_density_max 1.160
_refine_diff_density_min -1.560
_refine_ls_extinction_method none
_refine_ls_goodness_of_fit_ref 1.079
_refine_ls_hydrogen_treatment constr
_refine_ls_number_parameters 217
_refine_ls_number_reflns 4419
_refine_ls_number_restraints 0
_refine_ls_R_factor_gt 0.0592
_refine_ls_shift/su_max 0.001
_refine_ls_structure_factor_coef Fsqd
_refine_ls_weighting_details 'w = 1/[\s^2^(Fo^2^)+(0.0000P)^2^+0.6186P] where P=(Fo^2^+2Fc^2^)/3'
_refine_ls_weighting_scheme calc
_refine_ls_wR_factor_ref 0.1032
_reflns_number_gt 3675
_reflns_number_total 4419
_reflns_threshold_expression F^2^>2.0\s(F^2^)
_cod_data_source_file c5ra23146a2.cif
_cod_data_source_block Resorcinoxythiocarbamyl
_cod_original_cell_volume 1928.3(3)
_cod_database_code 7223433

loop_
_symmetry_equiv_pos_site_id
_symmetry_equiv_pos_as_xyz
1 +X,+Y,+Z
2 -X,1/2+Y,1/2-Z
3 -X,-Y,-Z
4 +X,1/2-Y,1/2+Z

loop_
_atom_site_label
_atom_site_type_symbol
_atom_site_fract_x
_atom_site_fract_y
_atom_site_fract_z
_atom_site_U_iso_or_equiv
_atom_site_adp_type
_atom_site_occupancy
_atom_site_symmetry_multiplicity
_atom_site_calc_flag
_atom_site_refinement_flags
Pd1 Pd -0.16061(3) 0.373577(8) 0.20780(4) 0.01166(10) Uani 1.0 4 d .
Cl1 Cl -0.37750(9) 0.40937(3) -0.03192(14) 0.01625(19) Uani 1.0 4 d .
Cl2 Cl 0.31188(12) 0.45668(4) 0.11040(17) 0.0318(3) Uani 1.0 4 d .
Cl3 Cl 0.48893(11) 0.41139(3) 0.48213(15) 0.0240(3) Uani 1.0 4 d .
Cl4 Cl 0.27897(14) 0.35528(4) 0.1710(2) 0.0423(4) Uani 1.0 4 d .
S1 S -0.29894(9) 0.30941(3) 0.21743(16) 0.0171(2) Uani 1.0 4 d .
S2 S -0.03627(10) 0.43989(3) 0.18719(14) 0.0169(2) Uani 1.0 4 d .
O1 O -0.0556(3) 0.26148(9) 0.2779(5) 0.0210(7) Uani 1.0 4 d .
O2 O 0.1375(3) 0.41920(9) 0.5632(4) 0.0169(6) Uani 1.0 4 d .
N1 N -0.2465(4) 0.21589(10) 0.2273(5) 0.0172(7) Uani 1.0 4 d .
N2 N 0.1693(4) 0.49084(10) 0.4631(5) 0.0158(7) Uani 1.0 4 d .
C1 C 0.2584(4) 0.34806(14) 0.6876(6) 0.0208(9) Uani 1.0 4 d .
C2 C 0.2722(4) 0.29852(14) 0.6933(7) 0.0249(10) Uani 1.0 4 d .
C3 C 0.1631(4) 0.27146(13) 0.5534(7) 0.0213(9) Uani 1.0 4 d .
C4 C 0.0431(4) 0.29437(12) 0.4156(6) 0.0165(8) Uani 1.0 4 d .
C5 C 0.0202(4) 0.34343(12) 0.4033(6) 0.0140(8) Uani 1.0 4 d .
C6 C 0.1354(4) 0.36857(12) 0.5427(6) 0.0147(8) Uani 1.0 4 d .
C7 C -0.1526(5) 0.17329(13) 0.2582(7) 0.0231(9) Uani 1.0 4 d .
C8 C -0.4013(5) 0.20665(13) 0.1689(7) 0.0252(10) Uani 1.0 4 d .
C9 C 0.3010(5) 0.49699(14) 0.6484(6) 0.0217(9) Uani 1.0 4 d .
C10 C 0.1283(5) 0.53230(13) 0.3313(7) 0.0221(9) Uani 1.0 4 d .
C11 C 0.4013(5) 0.40362(13) 0.2242(7) 0.0212(9) Uani 1.0 4 d .
C15 C 0.0973(4) 0.44995(12) 0.4144(6) 0.0152(8) Uani 1.0 4 d .
C16 C -0.1954(4) 0.25962(12) 0.2457(6) 0.0150(8) Uani 1.0 4 d .
H1 H 0.3319 0.3675 0.7814 0.0249 Uiso 1.0 4 calc R
H2 H 0.3551 0.2835 0.7915 0.0299 Uiso 1.0 4 calc R
H3 H 0.1708 0.2376 0.5524 0.0255 Uiso 1.0 4 calc R
H7A H -0.1183 0.1717 0.1542 0.0277 Uiso 1.0 4 calc R
H7B H -0.2083 0.1444 0.2542 0.0277 Uiso 1.0 4 calc R
H7C H -0.0690 0.1756 0.3865 0.0277 Uiso 1.0 4 calc R
H8A H -0.4501 0.2366 0.1727 0.0302 Uiso 1.0 4 calc R
H8B H -0.4125 0.1835 0.2597 0.0302 Uiso 1.0 4 calc R
H8C H -0.4447 0.1936 0.0350 0.0302 Uiso 1.0 4 calc R
H9A H 0.3848 0.5027 0.6187 0.0261 Uiso 1.0 4 calc R
H9B H 0.3176 0.4680 0.7284 0.0261 Uiso 1.0 4 calc R
H9C H 0.2879 0.5243 0.7211 0.0261 Uiso 1.0 4 calc R
H10A H 0.1264 0.5610 0.4053 0.0265 Uiso 1.0 4 calc R
H10B H 0.0317 0.5270 0.2246 0.0265 Uiso 1.0 4 calc R
H10C H 0.1993 0.5366 0.2759 0.0265 Uiso 1.0 4 calc R
H11 H 0.4762 0.3958 0.1749 0.0254 Uiso 1.0 4 calc R

loop_
_atom_site_aniso_label
_atom_site_aniso_U_11
_atom_site_aniso_U_22
_atom_site_aniso_U_33
_atom_site_aniso_U_12
_atom_site_aniso_U_13
_atom_site_aniso_U_23
Pd1 0.01064(16) 0.01243(15) 0.01086(17) -0.00111(9) 0.00351(12) -0.00107(11)
Cl1 0.0136(4) 0.0175(4) 0.0135(5) 0.0009(3) 0.0016(4) -0.0012(4)
Cl2 0.0311(6) 0.0393(6) 0.0265(6) 0.0112(4) 0.0136(5) 0.0116(5)
Cl3 0.0285(5) 0.0226(5) 0.0188(5) -0.0029(4) 0.0080(5) 0.0017(4)
Cl4 0.0535(8) 0.0429(7) 0.0353(7) -0.0266(6) 0.0232(7) -0.0173(6)
S1 0.0134(5) 0.0144(4) 0.0240(6) -0.0018(3) 0.0084(4) -0.0013(4)
S2 0.0168(5) 0.0177(5) 0.0122(5) -0.0051(4) 0.0023(4) 0.0019(4)
O1 0.0175(14) 0.0177(13) 0.0287(17) -0.0006(10) 0.0107(13) -0.0052(12)
O2 0.0204(14) 0.0164(12) 0.0106(14) -0.0054(10) 0.0032(12) -0.0022(11)
N1 0.0211(17) 0.0125(14) 0.0182(18) -0.0016(12) 0.0085(14) -0.0010(14)
N2 0.0164(16) 0.0153(14) 0.0153(17) -0.0044(11) 0.0063(14) -0.0030(13)
C1 0.0105(18) 0.032(2) 0.017(2) -0.0032(15) 0.0030(16) 0.0045(19)
C2 0.0142(19) 0.033(3) 0.025(3) 0.0080(15) 0.0058(17) 0.015(2)
C3 0.0185(19) 0.0195(18) 0.030(3) 0.0057(14) 0.0143(18) 0.0061(17)
C4 0.0152(18) 0.0179(17) 0.021(2) -0.0033(13) 0.0117(16) -0.0009(16)
C5 0.0109(17) 0.0188(17) 0.0138(19) 0.0003(13) 0.0066(15) 0.0013(15)
C6 0.0144(19) 0.0165(17) 0.015(2) -0.0018(13) 0.0077(16) 0.0009(15)
C7 0.029(3) 0.0156(17) 0.024(3) -0.0011(15) 0.0111(19) -0.0000(18)
C8 0.026(3) 0.0187(18) 0.033(3) -0.0092(15) 0.014(2) 0.0000(18)
C9 0.0204(19) 0.0223(19) 0.017(2) -0.0063(15) 0.0023(17) -0.0024(17)
C10 0.028(3) 0.0171(17) 0.023(3) -0.0034(15) 0.0126(19) -0.0006(18)
C11 0.025(2) 0.0230(19) 0.018(2) -0.0019(15) 0.0118(18) -0.0010(17)
C15 0.0166(18) 0.0174(17) 0.0143(19) -0.0027(14) 0.0092(16) -0.0013(16)
C16 0.0180(19) 0.0173(17) 0.0116(19) -0.0013(13) 0.0081(16) 0.0021(15)

loop_
_atom_type_symbol
_atom_type_description
_atom_type_scat_dispersion_real
_atom_type_scat_dispersion_imag
_atom_type_scat_source
C C 0.003 0.002
;
International Tables for Crystallography
(1992, Vol. C, Tables 4.2.6.8 and 6.1.1.4)
;
H H 0.000 0.000
;
International Tables for Crystallography
(1992, Vol. C, Table 6.1.1.4)
;
O O 0.011 0.006
;
International Tables for Crystallography
(1992, Vol. C, Tables 4.2.6.8 and 6.1.1.4)
;
N N 0.006 0.003
;
International Tables for Crystallography
(1992, Vol. C, Tables 4.2.6.8 and 6.1.1.4)
;
S S 0.125 0.123
;
International Tables for Crystallography
(1992, Vol. C, Tables 4.2.6.8 and 6.1.1.4)
;
Cl Cl 0.148 0.159
;
International Tables for Crystallography
(1992, Vol. C, Tables 4.2.6.8 and 6.1.1.4)
;
Pd Pd -0.999 1.007
;
International Tables for Crystallography
(1992, Vol. C, Tables 4.2.6.8 and 6.1.1.4)
;

loop_
_geom_angle_atom_site_label_1
_geom_angle_atom_site_label_2
_geom_angle_atom_site_label_3
_geom_angle
_geom_angle_publ_flag
Cl1 Pd1 S1 88.23(4) yes
Cl1 Pd1 S2 88.25(3) yes
Cl1 Pd1 C5 179.06(14) yes
S1 Pd1 S2 176.42(4) yes
S1 Pd1 C5 91.86(11) yes
S2 Pd1 C5 91.67(11) yes
Pd1 S1 C16 106.76(15) yes
Pd1 S2 C15 107.28(15) yes
C4 O1 C16 121.5(4) yes
C6 O2 C15 124.5(3) yes
C7 N1 C8 116.3(3) yes
C7 N1 C16 122.2(4) yes
C8 N1 C16 121.4(3) yes
C9 N2 C10 115.5(3) yes
C9 N2 C15 122.4(3) yes
C10 N2 C15 122.0(3) yes
C2 C1 C6 118.8(4) yes
C1 C2 C3 118.8(4) yes
C2 C3 C4 119.0(4) yes
O1 C4 C3 111.8(3) yes
O1 C4 C5 122.8(3) yes
C3 C4 C5 125.4(3) yes
Pd1 C5 C4 123.0(3) yes
Pd1 C5 C6 124.3(3) yes
C4 C5 C6 112.7(3) yes
O2 C6 C1 111.0(3) yes
O2 C6 C5 123.7(3) yes
C1 C6 C5 125.1(4) yes
Cl2 C11 Cl3 110.2(3) yes
Cl2 C11 Cl4 111.5(2) yes
Cl3 C11 Cl4 108.8(3) yes
S2 C15 O2 124.7(3) yes
S2 C15 N2 122.4(3) yes
O2 C15 N2 112.9(3) yes
S1 C16 O1 122.9(3) yes
S1 C16 N1 123.6(3) yes
O1 C16 N1 113.4(4) yes
C2 C1 H1 120.614 no
C6 C1 H1 120.616 no
C1 C2 H2 120.574 no
C3 C2 H2 120.581 no
C2 C3 H3 120.477 no
C4 C3 H3 120.476 no
N1 C7 H7A 109.471 no
N1 C7 H7B 109.465 no
N1 C7 H7C 109.468 no
H7A C7 H7B 109.473 no
H7A C7 H7C 109.475 no
H7B C7 H7C 109.474 no
N1 C8 H8A 109.468 no
N1 C8 H8B 109.473 no
N1 C8 H8C 109.475 no
H8A C8 H8B 109.464 no
H8A C8 H8C 109.471 no
H8B C8 H8C 109.477 no
N2 C9 H9A 109.470 no
N2 C9 H9B 109.475 no
N2 C9 H9C 109.469 no
H9A C9 H9B 109.469 no
H9A C9 H9C 109.467 no
H9B C9 H9C 109.478 no
N2 C10 H10A 109.471 no
N2 C10 H10B 109.471 no
N2 C10 H10C 109.471 no
H10A C10 H10B 109.469 no
H10A C10 H10C 109.469 no
H10B C10 H10C 109.476 no
Cl2 C11 H11 108.763 no
Cl3 C11 H11 108.774 no
Cl4 C11 H11 108.768 no

loop_
_geom_bond_atom_site_label_1
_geom_bond_atom_site_label_2
_geom_bond_distance
_geom_bond_publ_flag
Pd1 Cl1 2.3948(8) yes
Pd1 S1 2.2973(10) yes
Pd1 S2 2.2837(10) yes
Pd1 C5 1.989(3) yes
Cl2 C11 1.759(4) yes
Cl3 C11 1.768(5) yes
Cl4 C11 1.763(4) yes
S1 C16 1.702(4) yes
S2 C15 1.694(4) yes
O1 C4 1.428(4) yes
O1 C16 1.337(5) yes
O2 C6 1.422(5) yes
O2 C15 1.329(5) yes
N1 C7 1.481(5) yes
N1 C8 1.465(6) yes
N1 C16 1.311(5) yes
N2 C9 1.475(5) yes
N2 C10 1.464(5) yes
N2 C15 1.322(5) yes
C1 C2 1.390(6) yes
C1 C6 1.386(5) yes
C2 C3 1.385(5) yes
C3 C4 1.378(5) yes
C4 C5 1.387(5) yes
C5 C6 1.386(5) yes
C1 H1 0.950 no
C2 H2 0.950 no
C3 H3 0.950 no
C7 H7A 0.980 no
C7 H7B 0.980 no
C7 H7C 0.980 no
C8 H8A 0.980 no
C8 H8B 0.980 no
C8 H8C 0.980 no
C9 H9A 0.980 no
C9 H9B 0.980 no
C9 H9C 0.980 no
C10 H10A 0.980 no
C10 H10B 0.980 no
C10 H10C 0.980 no
C11 H11 1.000 no

loop_
_geom_contact_atom_site_label_1
_geom_contact_atom_site_label_2
_geom_contact_distance
_geom_contact_publ_flag
_geom_contact_site_symmetry_2
Pd1 O1 3.279(3) no .
Pd1 O2 3.328(3) no .
S1 C4 3.175(4) no .
S1 C8 3.022(4) no .
S2 C6 3.192(4) no .
S2 C10 3.017(4) no .
O1 C7 2.634(5) no .
O1 C8 3.592(5) no .
O2 C9 2.644(5) no .
O2 C10 3.589(5) no .
N1 C4 3.454(5) no .
N2 C6 3.510(5) no .
C1 C4 2.725(5) no .
C1 C15 3.485(5) no .
C2 C5 2.854(5) no .
C3 C6 2.725(5) no .
C3 C16 3.403(5) no .
C5 C15 3.070(5) no .
C5 C16 3.080(5) no .
Cl1 Cl3 3.3090(15) no 1_454
Cl1 C11 3.523(6) no 1_455
Cl3 Cl1 3.3090(15) no 1_656
Cl3 C8 3.572(4) no 4_655
Cl3 C9 3.596(5) no .
Cl4 C1 3.548(5) no 1_554
O1 C3 3.431(7) no 4_554
O2 C10 3.398(6) no 3_566
C1 Cl4 3.548(5) no 1_556
C2 C8 3.400(7) no 4_655
C3 O1 3.431(7) no 4_555
C8 Cl3 3.572(4) no 4_454
C8 C2 3.400(7) no 4_454
C9 Cl3 3.596(5) no .
C10 O2 3.398(6) no 3_566
C10 C15 3.581(8) no 3_566
C11 Cl1 3.523(6) no 1_655
C15 C10 3.581(8) no 3_566
S1 H8A 2.4840 no .
S1 H8C 3.5800 no .
S2 H10B 2.5135 no .
S2 H10C 3.4815 no .
O1 H3 2.4431 no .
O1 H7A 2.6566 no .
O1 H7B 3.5931 no .
O1 H7C 2.5558 no .
O2 H1 2.4350 no .
O2 H9A 3.3231 no .
O2 H9B 2.1952 no .
O2 H9C 3.2918 no .
C1 H3 3.2533 no .
C1 H9B 3.3946 no .
C3 H1 3.2535 no .
C3 H7C 3.4347 no .
C4 H2 3.2444 no .
C4 H7C 3.4846 no .
C5 H1 3.3048 no .
C5 H3 3.2998 no .
C6 H2 3.2538 no .
C6 H9B 3.3007 no .
C7 H3 3.5713 no .
C7 H8A 3.3215 no .
C7 H8B 2.6591 no .
C7 H8C 2.7792 no .
C8 H7A 3.0798 no .
C8 H7B 2.4933 no .
C8 H7C 3.1845 no .
C9 H10A 2.6332 no .
C9 H10B 3.3068 no .
C9 H10C 2.7677 no .
C10 H9A 2.7143 no .
C10 H9B 3.3100 no .
C10 H9C 2.6866 no .
C15 H9A 3.0436 no .
C15 H9B 2.5197 no .
C15 H9C 3.0975 no .
C15 H10A 3.1205 no .
C15 H10B 2.5110 no .
C15 H10C 2.9872 no .
C16 H3 3.5025 no .
C16 H7A 2.7516 no .
C16 H7B 3.2248 no .
C16 H7C 2.6695 no .
C16 H8A 2.4908 no .
C16 H8B 3.0954 no .
C16 H8C 2.9871 no .
H1 H2 2.3570 no .
H1 H9B 2.8303 no .
H2 H3 2.3501 no .
H3 H7C 2.8135 no .
H7A H8B 3.4138 no .
H7A H8C 3.1067 no .
H7B H8A 3.4320 no .
H7B H8B 2.3600 no .
H7B H8C 2.6499 no .
H7C H8B 3.2109 no .
H9A H10A 2.9236 no .
H9A H10C 2.6389 no .
H9B H10A 3.5245 no .
H9C H10A 2.4628 no .
H9C H10B 3.5286 no .
H9C H10C 3.0885 no .
Pd1 H7A 3.4325 no 4_555
Pd1 H7B 3.2663 no 4_554
Pd1 H7C 3.2335 no 4_554
Pd1 H9C 3.2666 no 3_566
Pd1 H10A 3.3214 no 3_566
Cl1 H1 2.9225 no 1_454
Cl1 H7B 3.1793 no 4_554
Cl1 H8B 2.9728 no 4_554
Cl1 H9B 3.2852 no 1_454
Cl1 H9C 2.8108 no 3_566
Cl1 H10C 3.4203 no 3_565
Cl1 H11 2.5897 no 1_455
Cl2 H1 3.5729 no 1_554
Cl2 H9A 3.0994 no 3_666
Cl2 H9B 2.9076 no 1_554
Cl2 H9C 3.4001 no 1_554
Cl2 H10B 3.3585 no 3_565
Cl2 H10C 3.0059 no .
Cl3 H1 3.4796 no .
Cl3 H7B 3.2768 no 4_655
Cl3 H8B 3.2575 no 4_655
Cl3 H8C 2.9990 no 4_655
Cl3 H9A 3.0979 no .
Cl3 H9A 2.9650 no 3_666
Cl3 H9B 3.4138 no .
Cl3 H10C 3.2509 no 3_666
Cl4 H1 3.2053 no 1_554
Cl4 H3 2.8113 no 4_554
Cl4 H7C 3.3774 no 4_554
Cl4 H8C 3.2738 no 4_655
S1 H7A 3.0490 no 4_555
S1 H8B 3.1317 no 4_554
S1 H8C 3.2945 no 4_555
S1 H11 3.2443 no 1_455
S2 H9C 3.0796 no 3_566
S2 H10A 3.5421 no 3_566
S2 H10B 3.2431 no 3_565
S2 H10C 3.2208 no 3_565
O1 H3 3.3812 no 4_554
O1 H7C 3.3747 no 4_554
O2 H10A 2.8417 no 3_566
O2 H10B 3.1707 no 3_566
C1 H8B 3.2725 no 4_655
C2 H3 3.4170 no 4_555
C2 H8A 3.0499 no 4_655
C2 H8B 3.0659 no 4_655
C2 H8C 3.5500 no 4_655
C4 H3 3.5899 no 4_554
C4 H7A 3.0439 no 4_555
C5 H7A 2.8172 no 4_555
C6 H7A 3.2285 no 4_555
C6 H10A 3.4592 no 3_566
C7 H10A 3.4192 no 2_545
C8 H2 3.5809 no 1_454
C8 H2 2.9943 no 4_454
C10 H7B 3.3638 no 2_555
C11 H1 3.2513 no 1_554
C11 H8C 3.4900 no 4_655
C11 H9A 3.2841 no 3_666
C15 H10A 3.1114 no 3_566
C15 H10B 3.5303 no 3_566
C16 H7A 3.4139 no 4_555
H1 Cl1 2.9225 no 1_656
H1 Cl2 3.5729 no 1_556
H1 Cl3 3.4796 no .
H1 Cl4 3.2053 no 1_556
H1 C11 3.2513 no 1_556
H1 H8B 3.0250 no 4_655
H1 H11 2.7982 no 1_556
H2 C8 3.5809 no 1_656
H2 C8 2.9943 no 4_655
H2 H3 3.2820 no 4_555
H2 H8A 3.0038 no 1_656
H2 H8A 2.5513 no 4_655
H2 H8B 2.6364 no 4_655
H2 H8C 3.2613 no 1_656
H2 H8C 3.3980 no 4_655
H3 Cl4 2.8113 no 4_555
H3 O1 3.3812 no 4_555
H3 C2 3.4170 no 4_554
H3 C4 3.5899 no 4_555
H3 H2 3.2820 no 4_554
H7A Pd1 3.4325 no 4_554
H7A S1 3.0490 no 4_554
H7A C4 3.0439 no 4_554
H7A C5 2.8172 no 4_554
H7A C6 3.2285 no 4_554
H7A C16 3.4139 no 4_554
H7A H10A 3.1211 no 2_545
H7B Pd1 3.2663 no 4_555
H7B Cl1 3.1793 no 4_555
H7B Cl3 3.2768 no 4_454
H7B C10 3.3638 no 2_545
H7B H10A 2.8960 no 2_545
H7B H10C 3.0230 no 2_545
H7C Pd1 3.2335 no 4_555
H7C Cl4 3.3774 no 4_555
H7C O1 3.3747 no 4_555
H8A C2 3.0499 no 4_454
H8A H2 3.0038 no 1_454
H8A H2 2.5513 no 4_454
H8A H8C 3.3258 no 4_555
H8B Cl1 2.9728 no 4_555
H8B Cl3 3.2575 no 4_454
H8B S1 3.1317 no 4_555
H8B C1 3.2725 no 4_454
H8B C2 3.0659 no 4_454
H8B H1 3.0250 no 4_454
H8B H2 2.6364 no 4_454
H8C Cl3 2.9990 no 4_454
H8C Cl4 3.2738 no 4_454
H8C S1 3.2945 no 4_554
H8C C2 3.5500 no 4_454
H8C C11 3.4900 no 4_454
H8C H2 3.2613 no 1_454
H8C H2 3.3980 no 4_454
H8C H8A 3.3258 no 4_554
H8C H11 3.5142 no 4_454
H9A Cl2 3.0994 no 3_666
H9A Cl3 3.0979 no .
H9A Cl3 2.9650 no 3_666
H9A C11 3.2841 no 3_666
H9A H9A 3.4909 no 3_666
H9A H11 3.2522 no 3_666
H9B Cl1 3.2852 no 1_656
H9B Cl2 2.9076 no 1_556
H9B Cl3 3.4138 no .
H9C Pd1 3.2666 no 3_566
H9C Cl1 2.8108 no 3_566
H9C Cl2 3.4001 no 1_556
H9C S2 3.0796 no 3_566
H9C H11 3.1216 no 3_666
H10A Pd1 3.3214 no 3_566
H10A S2 3.5421 no 3_566
H10A O2 2.8417 no 3_566
H10A C6 3.4592 no 3_566
H10A C7 3.4192 no 2_555
H10A C15 3.1114 no 3_566
H10A H7A 3.1211 no 2_555
H10A H7B 2.8960 no 2_555
H10B Cl2 3.3585 no 3_565
H10B S2 3.2431 no 3_565
H10B O2 3.1707 no 3_566
H10B C15 3.5303 no 3_566
H10B H10B 3.4946 no 3_565
H10C Cl1 3.4203 no 3_565
H10C Cl2 3.0059 no .
H10C Cl3 3.2509 no 3_666
H10C S2 3.2208 no 3_565
H10C H7B 3.0230 no 2_555
H11 Cl1 2.5897 no 1_655
H11 S1 3.2443 no 1_655
H11 H1 2.7982 no 1_554
H11 H8C 3.5142 no 4_655
H11 H9A 3.2522 no 3_666
H11 H9C 3.1216 no 3_666

loop_
_geom_torsion_atom_site_label_1
_geom_torsion_atom_site_label_2
_geom_torsion_atom_site_label_3
_geom_torsion_atom_site_label_4
_geom_torsion
_geom_torsion_publ_flag
Cl1 Pd1 S1 C16 143.29(6) no
Cl1 Pd1 S2 C15 145.48(6) no
S1 Pd1 C5 C4 32.9(4) no
S1 Pd1 C5 C6 -146.1(4) no
C5 Pd1 S1 C16 -35.77(14) no
S2 Pd1 C5 C4 -147.7(4) no
S2 Pd1 C5 C6 33.2(4) no
C5 Pd1 S2 C15 -35.46(14) no
Pd1 S1 C16 O1 6.8(4) no
Pd1 S1 C16 N1 -169.2(3) no
Pd1 S2 C15 O2 12.0(4) no
Pd1 S2 C15 N2 -165.4(3) no
C4 O1 C16 S1 44.3(5) no
C4 O1 C16 N1 -139.3(4) no
C16 O1 C4 C3 125.4(4) no
C16 O1 C4 C5 -56.9(6) no
C6 O2 C15 S2 33.4(6) no
C6 O2 C15 N2 -149.0(4) no
C15 O2 C6 C1 138.7(4) no
C15 O2 C6 C5 -45.3(7) no
C7 N1 C16 S1 -178.3(4) no
C7 N1 C16 O1 5.3(6) no
C8 N1 C16 S1 3.6(6) no
C8 N1 C16 O1 -172.8(4) no
C9 N2 C15 S2 -169.6(4) no
C9 N2 C15 O2 12.7(6) no
C10 N2 C15 S2 6.9(7) no
C10 N2 C15 O2 -170.8(4) no
C2 C1 C6 O2 178.1(5) no
C2 C1 C6 C5 2.1(8) no
C6 C1 C2 C3 0.4(8) no
C1 C2 C3 C4 -1.3(8) no
C2 C3 C4 O1 177.5(5) no
C2 C3 C4 C5 -0.1(8) no
O1 C4 C5 Pd1 5.7(7) no
O1 C4 C5 C6 -175.1(4) no
C3 C4 C5 Pd1 -176.9(5) no
C3 C4 C5 C6 2.3(8) no
Pd1 C5 C6 O2 0.4(7) no
Pd1 C5 C6 C1 175.9(3) no
C4 C5 C6 O2 -178.8(4) no
C4 C5 C6 C1 -3.3(7) no
